data_7007681
loop_
_publ_author_name
'Xu, Chen'
'Gong, Jun-Fang'
'Yue, Su-Fang'
'Zhu, Yu'
'Wu, Yang-Jie'

_publ_section_title
;
 Tricyclohexylphosphine-cyclopalladated ferrocenylimine complexes:
 synthesis, crystal structures and application in Suzuki and Heck
 reactions.
;
_journal_issue 39
_journal_name_full 'Dalton transactions (Cambridge, England : 2003)'
_journal_page_first 4730
_journal_page_last 4739
_journal_paper_doi 10.1039/b608825b
_journal_year 2006
_chemical_formula_sum 'C39 H55 Cl3 Fe N O P Pd'
_chemical_formula_weight 853.41
_chemical_name_systematic
;
?
;
_space_group_IT_number 2
_symmetry_cell_setting triclinic
_symmetry_space_group_name_Hall '-P 1'
_symmetry_space_group_name_H-M 'P -1'
_atom_sites_solution_hydrogens geom
_atom_sites_solution_primary direct
_atom_sites_solution_secondary difmap
_audit_creation_method SHELXL-97
_cell_angle_alpha 103.00(3)
_cell_angle_beta 90.52(3)
_cell_angle_gamma 94.15(3)
_cell_formula_units_Z 2
_cell_length_a 9.927(2)
_cell_length_b 12.477(3)
_cell_length_c 16.594(3)
_cell_measurement_reflns_used 356
_cell_measurement_temperature 291(2)
_cell_measurement_theta_max 25.1
_cell_measurement_theta_min 2
_cell_volume 1996.7(8)
_computing_cell_refinement raxis
_computing_data_collection raxis
_computing_data_reduction raxis
_computing_molecular_graphics texsan
_computing_publication_material texsan
_computing_structure_refinement 'SHELXL-97 (Sheldrick, 1997)'
_computing_structure_solution 'SHELXS-97 (Sheldrick, 1990)'
_diffrn_ambient_temperature 291(2)
_diffrn_detector_area_resol_mean 0
_diffrn_measured_fraction_theta_full 0.875
_diffrn_measured_fraction_theta_max 0.875
_diffrn_measurement_device_type R-AXIS-IV
_diffrn_measurement_method 'Oscillation frames'
_diffrn_radiation_monochromator graphite
_diffrn_radiation_source 'fine-focus sealed tube'
_diffrn_radiation_type MoK\a
_diffrn_radiation_wavelength 0.71073
_diffrn_reflns_av_R_equivalents 0.0000
_diffrn_reflns_av_sigmaI/netI 0.0440
_diffrn_reflns_limit_h_max 11
_diffrn_reflns_limit_h_min -11
_diffrn_reflns_limit_k_max 14
_diffrn_reflns_limit_k_min 0
_diffrn_reflns_limit_l_max 19
_diffrn_reflns_limit_l_min -19
_diffrn_reflns_number 6145
_diffrn_reflns_theta_full 25.00
_diffrn_reflns_theta_max 25.00
_diffrn_reflns_theta_min 1.26
_diffrn_standards_interval_count 0
_diffrn_standards_interval_time 0
_diffrn_standards_number 0
_exptl_absorpt_coefficient_mu 1.085
_exptl_absorpt_correction_T_max 0.8287
_exptl_absorpt_correction_T_min 0.8123
_exptl_absorpt_correction_type multi-scan
_exptl_crystal_colour Red
_exptl_crystal_density_diffrn 1.419
_exptl_crystal_density_method 'not measured'
_exptl_crystal_description PRISMATIC
_exptl_crystal_F_000 884
_exptl_crystal_size_max 0.20
_exptl_crystal_size_mid 0.18
_exptl_crystal_size_min 0.18
_refine_diff_density_max 0.944
_refine_diff_density_min -0.763
_refine_diff_density_rms 0.075
_refine_ls_extinction_coef 0.0022(5)
_refine_ls_extinction_expression Fc^*^=kFc[1+0.001xFc^2^\l^3^/sin(2\q)]^-1/4^
_refine_ls_extinction_method SHELXL
_refine_ls_goodness_of_fit_ref 1.037
_refine_ls_hydrogen_treatment mixed
_refine_ls_matrix_type full
_refine_ls_number_parameters 425
_refine_ls_number_reflns 6145
_refine_ls_number_restraints 0
_refine_ls_restrained_S_all 1.037
_refine_ls_R_factor_all 0.0614
_refine_ls_R_factor_gt 0.0447
_refine_ls_shift/su_max 0.001
_refine_ls_shift/su_mean 0.000
_refine_ls_structure_factor_coef Fsqd
_refine_ls_weighting_details 'calc w=1/[\s^2^(Fo^2^)+(0.0780P)^2^+0.0000P] where P=(Fo^2^+2Fc^2^)/3'
_refine_ls_weighting_scheme calc
_refine_ls_wR_factor_gt 0.1181
_refine_ls_wR_factor_ref 0.1241
_reflns_number_gt 4786
_reflns_number_total 6145
_reflns_threshold_expression >2sigma(I)
_cod_data_source_file b608825b.txt
_cod_data_source_block p-1_2d
_cod_depositor_comments
;
The following automatic conversions were performed:
'_symmetry_cell_setting' value 'Triclinic' changed to 'triclinic'
according to '/home/saulius/struct/CIF-dictionaries/cif_core.dic'
dictionary named 'cif_core.dic' version 2.4.1 from 2010-06-29.

Automatic conversion script
Id: cif_fix_enum 1527 2010-12-29 10:47:43Z saulius 
;
_cod_original_cell_volume 1996.7(7)
_cod_original_sg_symbol_H-M P-1
_cod_database_code 7007681

loop_
_symmetry_equiv_pos_as_xyz
'x, y, z'
'-x, -y, -z'

loop_
_atom_site_label
_atom_site_type_symbol
_atom_site_fract_x
_atom_site_fract_y
_atom_site_fract_z
_atom_site_U_iso_or_equiv
_atom_site_adp_type
_atom_site_occupancy
_atom_site_symmetry_multiplicity
_atom_site_calc_flag
_atom_site_refinement_flags
_atom_site_disorder_assembly
_atom_site_disorder_group
Fe1 Fe 0.40645(6) 0.48179(5) 0.71087(4) 0.0462(2) Uani 1 1 d . . .
Pd1 Pd 0.74328(3) 0.59300(3) 0.71427(2) 0.04422(15) Uani 1 1 d . . .
P1 P 0.75448(12) 0.76799(9) 0.79242(7) 0.0416(3) Uani 1 1 d . . .
Cl1 Cl 0.95741(15) 0.55373(12) 0.76241(13) 0.1017(7) Uani 1 1 d . . .
Cl2 Cl 0.9472(4) 1.2232(2) 0.87538(19) 0.1964(16) Uani 1 1 d . . .
Cl3 Cl 0.8172(5) 1.4054(4) 0.9658(4) 0.277(3) Uani 1 1 d . . .
N1 N 0.7311(4) 0.4393(3) 0.6234(2) 0.0478(9) Uani 1 1 d . . .
O1 O 1.1308(4) 0.1382(3) 0.5546(2) 0.0672(10) Uani 1 1 d . . .
C1 C 0.4696(8) 0.4436(6) 0.8169(4) 0.094(3) Uani 1 1 d . . .
H1A H 0.5504 0.4763 0.8503 0.113 Uiso 1 1 calc R . .
C2 C 0.3387(13) 0.4830(6) 0.8255(5) 0.120(3) Uani 1 1 d . . .
H2A H 0.3115 0.5470 0.8663 0.144 Uiso 1 1 calc R . .
C3 C 0.2556(7) 0.4092(7) 0.7682(6) 0.100(3) Uani 1 1 d . . .
H3A H 0.1585 0.4139 0.7598 0.120 Uiso 1 1 calc R . .
C4 C 0.3309(8) 0.3304(6) 0.7245(5) 0.0853(19) Uani 1 1 d . . .
H4A H 0.2969 0.2689 0.6795 0.102 Uiso 1 1 calc R . .
C5 C 0.4622(6) 0.3506(5) 0.7540(4) 0.0788(18) Uani 1 1 d . . .
H5A H 0.5373 0.3057 0.7341 0.095 Uiso 1 1 calc R . .
C6 C 0.5514(4) 0.5901(3) 0.6756(3) 0.0404(10) Uani 1 1 d . . .
C7 C 0.4278(4) 0.6405(4) 0.6946(3) 0.0430(10) Uani 1 1 d . . .
H7A H 0.4177 0.7068 0.7382 0.052 Uiso 1 1 calc R . .
C8 C 0.3202(5) 0.5788(4) 0.6437(3) 0.0514(12) Uani 1 1 d . . .
H8A H 0.2255 0.5964 0.6453 0.062 Uiso 1 1 calc R . .
C9 C 0.3734(5) 0.4855(4) 0.5910(3) 0.0535(13) Uani 1 1 d . . .
H9A H 0.3232 0.4287 0.5489 0.064 Uiso 1 1 calc R . .
C10 C 0.5152(5) 0.4925(4) 0.6105(3) 0.0456(11) Uani 1 1 d . . .
C11 C 0.6143(5) 0.4128(4) 0.5871(3) 0.0459(11) Uani 1 1 d . . .
C12 C 0.5763(6) 0.3063(4) 0.5263(3) 0.0608(14) Uani 1 1 d . . .
H12A H 0.6531 0.2629 0.5173 0.091 Uiso 1 1 calc R . .
H12B H 0.5473 0.3212 0.4748 0.091 Uiso 1 1 calc R . .
H12C H 0.5041 0.2663 0.5478 0.091 Uiso 1 1 calc R . .
C13 C 0.8359(5) 0.3643(4) 0.6071(3) 0.0487(12) Uani 1 1 d . . .
C14 C 0.8541(5) 0.2927(4) 0.6585(3) 0.0562(13) Uani 1 1 d . . .
H14A H 0.7993 0.2951 0.7039 0.067 Uiso 1 1 calc R . .
C15 C 0.9516(5) 0.2180(4) 0.6436(3) 0.0573(13) Uani 1 1 d . . .
H15A H 0.9624 0.1707 0.6789 0.069 Uiso 1 1 calc R . .
C16 C 1.0336(5) 0.2135(4) 0.5757(3) 0.0550(13) Uani 1 1 d . . .
C17 C 1.0187(5) 0.2873(4) 0.5261(3) 0.0598(13) Uani 1 1 d . . .
H17A H 1.0758 0.2869 0.4819 0.072 Uiso 1 1 calc R . .
C18 C 0.9206(5) 0.3615(4) 0.5408(3) 0.0581(13) Uani 1 1 d . . .
H18A H 0.9111 0.4099 0.5063 0.070 Uiso 1 1 calc R . .
C19 C 1.1305(6) 0.0500(5) 0.5956(4) 0.0712(16) Uani 1 1 d . . .
H19A H 1.0414 0.0115 0.5908 0.085 Uiso 1 1 calc R . .
H19B H 1.1527 0.0787 0.6539 0.085 Uiso 1 1 calc R . .
C20 C 1.2303(7) -0.0267(5) 0.5583(4) 0.090(2) Uani 1 1 d . . .
H20A H 1.2305 -0.0862 0.5862 0.134 Uiso 1 1 calc R . .
H20B H 1.3184 0.0117 0.5634 0.134 Uiso 1 1 calc R . .
H20C H 1.2072 -0.0556 0.5008 0.134 Uiso 1 1 calc R . .
C21 C 0.6807(6) 0.7837(5) 0.8962(3) 0.0682(15) Uani 1 1 d . . .
H21A H 0.7189 0.8567 0.9257 0.082 Uiso 1 1 calc R . .
C22 C 0.5390(8) 0.7916(8) 0.9054(4) 0.121(3) Uani 1 1 d . . .
H22A H 0.4924 0.7231 0.8752 0.145 Uiso 1 1 calc R . .
H22B H 0.5121 0.8501 0.8803 0.145 Uiso 1 1 calc R . .
C23 C 0.4926(8) 0.8144(6) 0.9951(4) 0.099(2) Uani 1 1 d . . .
H23A H 0.5232 0.8893 1.0229 0.119 Uiso 1 1 calc R . .
H23B H 0.3947 0.8078 0.9956 0.119 Uiso 1 1 calc R . .
C24 C 0.5473(9) 0.7352(8) 1.0411(5) 0.120(3) Uani 1 1 d . . .
H24A H 0.5305 0.7609 1.0995 0.144 Uiso 1 1 calc R . .
H24B H 0.4978 0.6638 1.0223 0.144 Uiso 1 1 calc R . .
C25 C 0.6858(9) 0.7215(9) 1.0317(5) 0.130(3) Uani 1 1 d . . .
H25A H 0.7060 0.6578 1.0528 0.157 Uiso 1 1 calc R . .
H25B H 0.7353 0.7853 1.0665 0.157 Uiso 1 1 calc R . .
C26 C 0.7403(6) 0.7064(5) 0.9444(3) 0.0710(16) Uani 1 1 d . . .
H26A H 0.7192 0.6306 0.9146 0.085 Uiso 1 1 calc R . .
H26B H 0.8378 0.7202 0.9478 0.085 Uiso 1 1 calc R . .
C27 C 0.9334(5) 0.8205(4) 0.8138(3) 0.0512(12) Uani 1 1 d . . .
H27A H 0.9722 0.7612 0.8341 0.061 Uiso 1 1 calc R . .
C28 C 1.0123(5) 0.8235(5) 0.7374(3) 0.0625(14) Uani 1 1 d . . .
H28A H 0.9866 0.8846 0.7148 0.075 Uiso 1 1 calc R . .
H28B H 0.9903 0.7558 0.6961 0.075 Uiso 1 1 calc R . .
C29 C 1.1648(6) 0.8366(6) 0.7563(4) 0.090(2) Uani 1 1 d . . .
H29A H 1.1920 0.7703 0.7712 0.107 Uiso 1 1 calc R . .
H29B H 1.2119 0.8442 0.7067 0.107 Uiso 1 1 calc R . .
C30 C 1.2052(7) 0.9308(7) 0.8225(5) 0.112(3) Uani 1 1 d . . .
H30A H 1.1915 0.9979 0.8043 0.134 Uiso 1 1 calc R . .
H30B H 1.3007 0.9305 0.8351 0.134 Uiso 1 1 calc R . .
C31 C 1.1262(7) 0.9306(6) 0.9003(4) 0.106(3) Uani 1 1 d . . .
H31A H 1.1503 0.9984 0.9411 0.128 Uiso 1 1 calc R . .
H31B H 1.1500 0.8694 0.9233 0.128 Uiso 1 1 calc R . .
C32 C 0.9713(6) 0.9203(5) 0.8816(4) 0.094(2) Uani 1 1 d . . .
H32A H 0.9232 0.9142 0.9312 0.113 Uiso 1 1 calc R . .
H32B H 0.9455 0.9859 0.8651 0.113 Uiso 1 1 calc R . .
C33 C 0.6668(5) 0.8658(3) 0.7451(3) 0.0445(11) Uani 1 1 d . . .
H33A H 0.5702 0.8477 0.7509 0.053 Uiso 1 1 calc R . .
C34 C 0.6869(5) 0.8500(4) 0.6515(3) 0.0551(12) Uani 1 1 d . . .
H34A H 0.7793 0.8738 0.6415 0.066 Uiso 1 1 calc R . .
H34B H 0.6710 0.7725 0.6248 0.066 Uiso 1 1 calc R . .
C35 C 0.5900(6) 0.9167(4) 0.6151(3) 0.0666(15) Uani 1 1 d . . .
H35A H 0.4978 0.8888 0.6214 0.080 Uiso 1 1 calc R . .
H35B H 0.6057 0.9078 0.5565 0.080 Uiso 1 1 calc R . .
C36 C 0.6079(7) 1.0396(4) 0.6577(4) 0.0760(17) Uani 1 1 d . . .
H36A H 0.5403 1.0788 0.6360 0.091 Uiso 1 1 calc R . .
H36B H 0.6963 1.0699 0.6457 0.091 Uiso 1 1 calc R . .
C37 C 0.5938(7) 1.0568(4) 0.7523(4) 0.0764(17) Uani 1 1 d . . .
H37A H 0.6131 1.1343 0.7784 0.092 Uiso 1 1 calc R . .
H37B H 0.5019 1.0353 0.7647 0.092 Uiso 1 1 calc R . .
C38 C 0.6915(6) 0.9880(4) 0.7869(3) 0.0636(14) Uani 1 1 d . . .
H38A H 0.7837 1.0133 0.7781 0.076 Uiso 1 1 calc R . .
H38B H 0.6798 0.9979 0.8460 0.076 Uiso 1 1 calc R . .
C39 C 0.9415(10) 1.3624(7) 0.9037(6) 0.138(3) Uani 1 1 d . . .
H39A H 1.0267 1.3940 0.9311 0.166 Uiso 1 1 calc R . .
H39B H 0.9330 1.3905 0.8541 0.166 Uiso 1 1 calc R . .

loop_
_atom_site_aniso_label
_atom_site_aniso_U_11
_atom_site_aniso_U_22
_atom_site_aniso_U_33
_atom_site_aniso_U_23
_atom_site_aniso_U_13
_atom_site_aniso_U_12
Fe1 0.0382(4) 0.0436(4) 0.0610(4) 0.0214(3) -0.0002(3) 0.0015(3)
Pd1 0.0367(2) 0.0305(2) 0.0645(3) 0.00783(16) -0.00105(16) 0.00536(13)
P1 0.0433(7) 0.0338(6) 0.0482(7) 0.0098(5) 0.0069(5) 0.0043(5)
Cl1 0.0608(9) 0.0505(8) 0.1791(18) -0.0073(10) -0.0478(11) 0.0179(7)
Cl2 0.323(5) 0.0883(17) 0.164(2) 0.0092(16) -0.044(3) -0.010(2)
Cl3 0.240(5) 0.202(4) 0.404(6) 0.092(4) 0.168(5) 0.025(3)
N1 0.044(2) 0.037(2) 0.061(2) 0.0082(18) 0.0087(19) 0.0079(17)
O1 0.062(2) 0.062(2) 0.082(2) 0.0177(19) 0.0164(19) 0.0289(18)
C1 0.127(7) 0.088(5) 0.074(4) 0.052(4) -0.041(4) -0.046(5)
C2 0.218(11) 0.065(5) 0.092(5) 0.039(4) 0.077(7) 0.030(6)
C3 0.056(4) 0.116(7) 0.158(7) 0.088(6) 0.027(5) 0.008(4)
C4 0.089(5) 0.069(4) 0.107(5) 0.046(4) -0.001(4) -0.015(4)
C5 0.063(4) 0.079(4) 0.114(5) 0.061(4) 0.013(4) 0.017(3)
C6 0.042(2) 0.034(2) 0.046(2) 0.0120(19) 0.002(2) 0.0038(19)
C7 0.039(2) 0.039(2) 0.053(3) 0.013(2) 0.000(2) 0.0079(19)
C8 0.043(3) 0.055(3) 0.063(3) 0.025(2) -0.003(2) 0.010(2)
C9 0.050(3) 0.047(3) 0.062(3) 0.012(2) -0.018(2) -0.001(2)
C10 0.051(3) 0.039(2) 0.048(3) 0.013(2) 0.000(2) 0.008(2)
C11 0.052(3) 0.038(2) 0.049(3) 0.014(2) 0.004(2) 0.005(2)
C12 0.073(4) 0.047(3) 0.057(3) 0.000(2) -0.002(3) 0.010(3)
C13 0.046(3) 0.032(2) 0.067(3) 0.006(2) 0.004(2) 0.006(2)
C14 0.059(3) 0.048(3) 0.066(3) 0.016(2) 0.017(3) 0.015(2)
C15 0.061(3) 0.044(3) 0.072(3) 0.021(2) 0.011(3) 0.017(2)
C16 0.047(3) 0.045(3) 0.072(3) 0.009(2) 0.003(3) 0.014(2)
C17 0.055(3) 0.060(3) 0.068(3) 0.018(3) 0.021(3) 0.014(3)
C18 0.063(3) 0.050(3) 0.066(3) 0.021(2) 0.010(3) 0.009(3)
C19 0.078(4) 0.059(3) 0.080(4) 0.018(3) 0.003(3) 0.026(3)
C20 0.086(5) 0.081(4) 0.105(5) 0.020(4) 0.009(4) 0.035(4)
C21 0.068(4) 0.083(4) 0.067(3) 0.040(3) 0.022(3) 0.024(3)
C22 0.110(6) 0.186(9) 0.101(5) 0.087(6) 0.049(5) 0.070(6)
C23 0.108(6) 0.127(6) 0.083(4) 0.051(4) 0.054(4) 0.045(5)
C24 0.151(8) 0.145(8) 0.085(5) 0.058(5) 0.054(5) 0.045(6)
C25 0.125(7) 0.206(10) 0.101(5) 0.110(6) 0.029(5) 0.044(7)
C26 0.075(4) 0.083(4) 0.068(3) 0.039(3) 0.010(3) 0.020(3)
C27 0.049(3) 0.049(3) 0.053(3) 0.009(2) 0.003(2) -0.001(2)
C28 0.049(3) 0.075(4) 0.064(3) 0.018(3) 0.010(3) -0.003(3)
C29 0.052(4) 0.123(6) 0.099(5) 0.037(4) 0.015(3) 0.001(4)
C30 0.066(4) 0.120(6) 0.136(7) 0.015(5) -0.005(5) -0.034(4)
C31 0.077(5) 0.114(6) 0.103(5) -0.019(4) -0.020(4) -0.027(4)
C32 0.073(4) 0.082(4) 0.102(5) -0.023(4) 0.006(4) -0.016(4)
C33 0.049(3) 0.032(2) 0.053(3) 0.010(2) 0.008(2) 0.005(2)
C34 0.068(3) 0.047(3) 0.055(3) 0.020(2) 0.003(3) 0.005(2)
C35 0.084(4) 0.050(3) 0.069(3) 0.022(3) -0.017(3) -0.004(3)
C36 0.085(4) 0.047(3) 0.102(5) 0.033(3) -0.014(4) -0.002(3)
C37 0.093(5) 0.042(3) 0.099(4) 0.020(3) 0.008(4) 0.019(3)
C38 0.087(4) 0.040(3) 0.063(3) 0.010(2) 0.001(3) 0.009(3)
C39 0.143(8) 0.115(7) 0.153(8) 0.030(6) 0.011(7) -0.019(6)

loop_
_atom_type_symbol
_atom_type_description
_atom_type_scat_dispersion_real
_atom_type_scat_dispersion_imag
_atom_type_scat_source
C C 0.0033 0.0016 'International Tables Vol C Tables 4.2.6.8 and 6.1.1.4'
H H 0.0000 0.0000 'International Tables Vol C Tables 4.2.6.8 and 6.1.1.4'
N N 0.0061 0.0033 'International Tables Vol C Tables 4.2.6.8 and 6.1.1.4'
O O 0.0106 0.0060 'International Tables Vol C Tables 4.2.6.8 and 6.1.1.4'
P P 0.1023 0.0942 'International Tables Vol C Tables 4.2.6.8 and 6.1.1.4'
Cl Cl 0.1484 0.1585 'International Tables Vol C Tables 4.2.6.8 and 6.1.1.4'
Fe Fe 0.3463 0.8444 'International Tables Vol C Tables 4.2.6.8 and 6.1.1.4'
Pd Pd -0.9988 1.0072 'International Tables Vol C Tables 4.2.6.8 and 6.1.1.4'

loop_
_geom_angle_atom_site_label_1
_geom_angle_atom_site_label_2
_geom_angle_atom_site_label_3
_geom_angle
_geom_angle_site_symmetry_1
_geom_angle_site_symmetry_3
_geom_angle_publ_flag
C10 Fe1 C2 166.7(4) . . ?
C10 Fe1 C9 41.54(19) . . ?
C2 Fe1 C9 151.0(4) . . ?
C10 Fe1 C1 128.1(3) . . ?
C2 Fe1 C1 41.0(3) . . ?
C9 Fe1 C1 164.4(3) . . ?
C10 Fe1 C5 108.8(2) . . ?
C2 Fe1 C5 67.5(3) . . ?
C9 Fe1 C5 126.5(3) . . ?
C1 Fe1 C5 39.4(3) . . ?
C10 Fe1 C4 119.3(3) . . ?
C2 Fe1 C4 66.6(3) . . ?
C9 Fe1 C4 106.8(2) . . ?
C1 Fe1 C4 66.2(3) . . ?
C5 Fe1 C4 39.4(2) . . ?
C10 Fe1 C8 68.76(19) . . ?
C2 Fe1 C8 118.5(3) . . ?
C9 Fe1 C8 41.06(19) . . ?
C1 Fe1 C8 154.3(3) . . ?
C5 Fe1 C8 163.7(2) . . ?
C4 Fe1 C8 126.6(2) . . ?
C10 Fe1 C3 151.8(3) . . ?
C2 Fe1 C3 39.8(3) . . ?
C9 Fe1 C3 117.3(3) . . ?
C1 Fe1 C3 66.8(3) . . ?
C5 Fe1 C3 66.0(3) . . ?
C4 Fe1 C3 38.8(3) . . ?
C8 Fe1 C3 108.0(2) . . ?
C10 Fe1 C7 68.12(18) . . ?
C2 Fe1 C7 109.4(2) . . ?
C9 Fe1 C7 68.87(18) . . ?
C1 Fe1 C7 121.6(2) . . ?
C5 Fe1 C7 154.9(2) . . ?
C4 Fe1 C7 164.4(3) . . ?
C8 Fe1 C7 40.56(17) . . ?
C3 Fe1 C7 128.6(3) . . ?
C10 Fe1 C6 41.55(17) . . ?
C2 Fe1 C6 128.2(3) . . ?
C9 Fe1 C6 70.35(18) . . ?
C1 Fe1 C6 109.4(2) . . ?
C5 Fe1 C6 120.6(2) . . ?
C4 Fe1 C6 154.0(3) . . ?
C8 Fe1 C6 69.05(18) . . ?
C3 Fe1 C6 165.6(3) . . ?
C7 Fe1 C6 40.32(17) . . ?
C6 Pd1 N1 80.81(16) . . ?
C6 Pd1 P1 95.99(13) . . ?
N1 Pd1 P1 170.75(11) . . ?
C6 Pd1 Cl1 166.73(13) . . ?
N1 Pd1 Cl1 90.26(11) . . ?
P1 Pd1 Cl1 94.29(6) . . ?
C27 P1 C21 104.3(2) . . ?
C27 P1 C33 108.8(2) . . ?
C21 P1 C33 104.0(2) . . ?
C27 P1 Pd1 109.69(16) . . ?
C21 P1 Pd1 115.3(2) . . ?
C33 P1 Pd1 114.09(14) . . ?
C11 N1 C13 120.2(4) . . ?
C11 N1 Pd1 114.1(3) . . ?
C13 N1 Pd1 125.5(3) . . ?
C16 O1 C19 117.9(4) . . ?
C5 C1 C2 107.7(6) . . ?
C5 C1 Fe1 70.6(3) . . ?
C2 C1 Fe1 69.2(4) . . ?
C5 C1 H1A 126.2 . . ?
C2 C1 H1A 126.2 . . ?
Fe1 C1 H1A 126.2 . . ?
C3 C2 C1 106.3(7) . . ?
C3 C2 Fe1 71.1(4) . . ?
C1 C2 Fe1 69.8(4) . . ?
C3 C2 H2A 126.8 . . ?
C1 C2 H2A 126.8 . . ?
Fe1 C2 H2A 126.8 . . ?
C4 C3 C2 108.9(7) . . ?
C4 C3 Fe1 70.4(4) . . ?
C2 C3 Fe1 69.1(4) . . ?
C4 C3 H3A 125.5 . . ?
C2 C3 H3A 125.5 . . ?
Fe1 C3 H3A 125.5 . . ?
C3 C4 C5 108.9(7) . . ?
C3 C4 Fe1 70.7(4) . . ?
C5 C4 Fe1 70.1(3) . . ?
C3 C4 H4A 125.5 . . ?
C5 C4 H4A 125.5 . . ?
Fe1 C4 H4A 125.5 . . ?
C1 C5 C4 108.2(6) . . ?
C1 C5 Fe1 70.0(4) . . ?
C4 C5 Fe1 70.6(3) . . ?
C1 C5 H5A 125.9 . . ?
C4 C5 H5A 125.9 . . ?
Fe1 C5 H5A 125.9 . . ?
C7 C6 C10 104.7(4) . . ?
C7 C6 Pd1 143.4(3) . . ?
C10 C6 Pd1 111.1(3) . . ?
C7 C6 Fe1 68.9(3) . . ?
C10 C6 Fe1 66.9(2) . . ?
Pd1 C6 Fe1 119.3(2) . . ?
C8 C7 C6 110.5(4) . . ?
C8 C7 Fe1 69.3(3) . . ?
C6 C7 Fe1 70.8(2) . . ?
C8 C7 H7A 124.7 . . ?
C6 C7 H7A 124.7 . . ?
Fe1 C7 H7A 124.7 . . ?
C7 C8 C9 108.2(4) . . ?
C7 C8 Fe1 70.1(3) . . ?
C9 C8 Fe1 68.7(3) . . ?
C7 C8 H8A 125.9 . . ?
C9 C8 H8A 125.9 . . ?
Fe1 C8 H8A 125.9 . . ?
C8 C9 C10 106.6(4) . . ?
C8 C9 Fe1 70.2(3) . . ?
C10 C9 Fe1 69.0(3) . . ?
C8 C9 H9A 126.7 . . ?
C10 C9 H9A 126.7 . . ?
Fe1 C9 H9A 126.7 . . ?
C9 C10 C11 130.7(4) . . ?
C9 C10 C6 110.0(4) . . ?
C11 C10 C6 118.4(4) . . ?
C9 C10 Fe1 69.5(3) . . ?
C11 C10 Fe1 116.6(3) . . ?
C6 C10 Fe1 71.6(3) . . ?
N1 C11 C10 115.5(4) . . ?
N1 C11 C12 124.6(4) . . ?
C10 C11 C12 119.9(4) . . ?
C11 C12 H12A 109.5 . . ?
C11 C12 H12B 109.5 . . ?
H12A C12 H12B 109.5 . . ?
C11 C12 H12C 109.5 . . ?
H12A C12 H12C 109.5 . . ?
H12B C12 H12C 109.5 . . ?
C14 C13 C18 118.6(4) . . ?
C14 C13 N1 119.9(4) . . ?
C18 C13 N1 121.5(4) . . ?
C15 C14 C13 121.4(5) . . ?
C15 C14 H14A 119.3 . . ?
C13 C14 H14A 119.3 . . ?
C14 C15 C16 119.7(5) . . ?
C14 C15 H15A 120.2 . . ?
C16 C15 H15A 120.2 . . ?
C17 C16 O1 117.6(5) . . ?
C17 C16 C15 119.0(5) . . ?
O1 C16 C15 123.4(5) . . ?
C18 C17 C16 121.1(5) . . ?
C18 C17 H17A 119.4 . . ?
C16 C17 H17A 119.4 . . ?
C17 C18 C13 120.1(5) . . ?
C17 C18 H18A 119.9 . . ?
C13 C18 H18A 119.9 . . ?
O1 C19 C20 109.5(5) . . ?
O1 C19 H19A 109.8 . . ?
C20 C19 H19A 109.8 . . ?
O1 C19 H19B 109.8 . . ?
C20 C19 H19B 109.8 . . ?
H19A C19 H19B 108.2 . . ?
C19 C20 H20A 109.5 . . ?
C19 C20 H20B 109.5 . . ?
H20A C20 H20B 109.5 . . ?
C19 C20 H20C 109.5 . . ?
H20A C20 H20C 109.5 . . ?
H20B C20 H20C 109.5 . . ?
C22 C21 C26 113.9(5) . . ?
C22 C21 P1 119.9(5) . . ?
C26 C21 P1 111.3(4) . . ?
C22 C21 H21A 103.0 . . ?
C26 C21 H21A 103.0 . . ?
P1 C21 H21A 103.0 . . ?
C21 C22 C23 114.7(6) . . ?
C21 C22 H22A 108.6 . . ?
C23 C22 H22A 108.6 . . ?
C21 C22 H22B 108.6 . . ?
C23 C22 H22B 108.6 . . ?
H22A C22 H22B 107.6 . . ?
C24 C23 C22 111.3(6) . . ?
C24 C23 H23A 109.4 . . ?
C22 C23 H23A 109.4 . . ?
C24 C23 H23B 109.4 . . ?
C22 C23 H23B 109.4 . . ?
H23A C23 H23B 108.0 . . ?
C25 C24 C23 114.9(7) . . ?
C25 C24 H24A 108.5 . . ?
C23 C24 H24A 108.5 . . ?
C25 C24 H24B 108.5 . . ?
C23 C24 H24B 108.5 . . ?
H24A C24 H24B 107.5 . . ?
C24 C25 C26 117.3(7) . . ?
C24 C25 H25A 108.0 . . ?
C26 C25 H25A 108.0 . . ?
C24 C25 H25B 108.0 . . ?
C26 C25 H25B 108.0 . . ?
H25A C25 H25B 107.2 . . ?
C25 C26 C21 112.4(5) . . ?
C25 C26 H26A 109.1 . . ?
C21 C26 H26A 109.1 . . ?
C25 C26 H26B 109.1 . . ?
C21 C26 H26B 109.1 . . ?
H26A C26 H26B 107.9 . . ?
C32 C27 C28 111.2(5) . . ?
C32 C27 P1 120.8(4) . . ?
C28 C27 P1 113.9(3) . . ?
C32 C27 H27A 102.7 . . ?
C28 C27 H27A 102.7 . . ?
P1 C27 H27A 102.7 . . ?
C27 C28 C29 111.4(5) . . ?
C27 C28 H28A 109.4 . . ?
C29 C28 H28A 109.4 . . ?
C27 C28 H28B 109.4 . . ?
C29 C28 H28B 109.4 . . ?
H28A C28 H28B 108.0 . . ?
C30 C29 C28 113.1(6) . . ?
C30 C29 H29A 109.0 . . ?
C28 C29 H29A 109.0 . . ?
C30 C29 H29B 109.0 . . ?
C28 C29 H29B 109.0 . . ?
H29A C29 H29B 107.8 . . ?
C29 C30 C31 112.2(6) . . ?
C29 C30 H30A 109.2 . . ?
C31 C30 H30A 109.2 . . ?
C29 C30 H30B 109.2 . . ?
C31 C30 H30B 109.2 . . ?
H30A C30 H30B 107.9 . . ?
C30 C31 C32 111.2(6) . . ?
C30 C31 H31A 109.4 . . ?
C32 C31 H31A 109.4 . . ?
C30 C31 H31B 109.4 . . ?
C32 C31 H31B 109.4 . . ?
H31A C31 H31B 108.0 . . ?
C27 C32 C31 110.3(5) . . ?
C27 C32 H32A 109.6 . . ?
C31 C32 H32A 109.6 . . ?
C27 C32 H32B 109.6 . . ?
C31 C32 H32B 109.6 . . ?
H32A C32 H32B 108.1 . . ?
C38 C33 C34 109.5(4) . . ?
C38 C33 P1 116.4(3) . . ?
C34 C33 P1 113.9(3) . . ?
C38 C33 H33A 105.3 . . ?
C34 C33 H33A 105.3 . . ?
P1 C33 H33A 105.3 . . ?
C35 C34 C33 110.2(4) . . ?
C35 C34 H34A 109.6 . . ?
C33 C34 H34A 109.6 . . ?
C35 C34 H34B 109.6 . . ?
C33 C34 H34B 109.6 . . ?
H34A C34 H34B 108.1 . . ?
C34 C35 C36 111.6(4) . . ?
C34 C35 H35A 109.3 . . ?
C36 C35 H35A 109.3 . . ?
C34 C35 H35B 109.3 . . ?
C36 C35 H35B 109.3 . . ?
H35A C35 H35B 108.0 . . ?
C35 C36 C37 111.0(4) . . ?
C35 C36 H36A 109.4 . . ?
C37 C36 H36A 109.4 . . ?
C35 C36 H36B 109.4 . . ?
C37 C36 H36B 109.4 . . ?
H36A C36 H36B 108.0 . . ?
C38 C37 C36 110.3(5) . . ?
C38 C37 H37A 109.6 . . ?
C36 C37 H37A 109.6 . . ?
C38 C37 H37B 109.6 . . ?
C36 C37 H37B 109.6 . . ?
H37A C37 H37B 108.1 . . ?
C33 C38 C37 110.9(4) . . ?
C33 C38 H38A 109.5 . . ?
C37 C38 H38A 109.5 . . ?
C33 C38 H38B 109.5 . . ?
C37 C38 H38B 109.5 . . ?
H38A C38 H38B 108.0 . . ?
Cl3 C39 Cl2 115.0(6) . . ?
Cl3 C39 H39A 108.5 . . ?
Cl2 C39 H39A 108.5 . . ?
Cl3 C39 H39B 108.5 . . ?
Cl2 C39 H39B 108.5 . . ?
H39A C39 H39B 107.5 . . ?

loop_
_geom_bond_atom_site_label_1
_geom_bond_atom_site_label_2
_geom_bond_distance
_geom_bond_site_symmetry_2
_geom_bond_publ_flag
Fe1 C10 2.017(5) . ?
Fe1 C2 2.020(7) . ?
Fe1 C9 2.024(5) . ?
Fe1 C1 2.028(6) . ?
Fe1 C5 2.036(6) . ?
Fe1 C4 2.042(6) . ?
Fe1 C8 2.045(5) . ?
Fe1 C3 2.046(6) . ?
Fe1 C7 2.055(4) . ?
Fe1 C6 2.080(4) . ?
Pd1 C6 1.999(4) . ?
Pd1 N1 2.151(4) . ?
Pd1 P1 2.2692(14) . ?
Pd1 Cl1 2.3859(15) . ?
P1 C27 1.851(5) . ?
P1 C21 1.853(5) . ?
P1 C33 1.854(5) . ?
Cl2 C39 1.700(9) . ?
Cl3 C39 1.656(10) . ?
N1 C11 1.288(6) . ?
N1 C13 1.437(6) . ?
O1 C16 1.387(6) . ?
O1 C19 1.418(7) . ?
C1 C5 1.371(9) . ?
C1 C2 1.419(11) . ?
C1 H1A 0.9800 . ?
C2 C3 1.383(11) . ?
C2 H2A 0.9800 . ?
C3 C4 1.359(9) . ?
C3 H3A 0.9800 . ?
C4 C5 1.374(8) . ?
C4 H4A 0.9800 . ?
C5 H5A 0.9800 . ?
C6 C7 1.425(6) . ?
C6 C10 1.455(6) . ?
C7 C8 1.421(6) . ?
C7 H7A 0.9800 . ?
C8 C9 1.427(7) . ?
C8 H8A 0.9800 . ?
C9 C10 1.433(6) . ?
C9 H9A 0.9800 . ?
C10 C11 1.443(6) . ?
C11 C12 1.498(6) . ?
C12 H12A 0.9600 . ?
C12 H12B 0.9600 . ?
C12 H12C 0.9600 . ?
C13 C14 1.385(7) . ?
C13 C18 1.386(7) . ?
C14 C15 1.378(7) . ?
C14 H14A 0.9300 . ?
C15 C16 1.390(7) . ?
C15 H15A 0.9300 . ?
C16 C17 1.381(7) . ?
C17 C18 1.378(7) . ?
C17 H17A 0.9300 . ?
C18 H18A 0.9300 . ?
C19 C20 1.470(7) . ?
C19 H19A 0.9700 . ?
C19 H19B 0.9700 . ?
C20 H20A 0.9600 . ?
C20 H20B 0.9600 . ?
C20 H20C 0.9600 . ?
C21 C22 1.424(9) . ?
C21 C26 1.529(7) . ?
C21 H21A 0.9800 . ?
C22 C23 1.533(8) . ?
C22 H22A 0.9700 . ?
C22 H22B 0.9700 . ?
C23 C24 1.505(10) . ?
C23 H23A 0.9700 . ?
C23 H23B 0.9700 . ?
C24 C25 1.403(11) . ?
C24 H24A 0.9700 . ?
C24 H24B 0.9700 . ?
C25 C26 1.528(8) . ?
C25 H25A 0.9700 . ?
C25 H25B 0.9700 . ?
C26 H26A 0.9700 . ?
C26 H26B 0.9700 . ?
C27 C32 1.501(7) . ?
C27 C28 1.503(7) . ?
C27 H27A 0.9800 . ?
C28 C29 1.533(7) . ?
C28 H28A 0.9700 . ?
C28 H28B 0.9700 . ?
C29 C30 1.446(9) . ?
C29 H29A 0.9700 . ?
C29 H29B 0.9700 . ?
C30 C31 1.517(10) . ?
C30 H30A 0.9700 . ?
C30 H30B 0.9700 . ?
C31 C32 1.556(8) . ?
C31 H31A 0.9700 . ?
C31 H31B 0.9700 . ?
C32 H32A 0.9700 . ?
C32 H32B 0.9700 . ?
C33 C38 1.528(6) . ?
C33 C34 1.537(6) . ?
C33 H33A 0.9800 . ?
C34 C35 1.521(7) . ?
C34 H34A 0.9700 . ?
C34 H34B 0.9700 . ?
C35 C36 1.534(7) . ?
C35 H35A 0.9700 . ?
C35 H35B 0.9700 . ?
C36 C37 1.545(8) . ?
C36 H36A 0.9700 . ?
C36 H36B 0.9700 . ?
C37 C38 1.529(7) . ?
C37 H37A 0.9700 . ?
C37 H37B 0.9700 . ?
C38 H38A 0.9700 . ?
C38 H38B 0.9700 . ?
C39 H39A 0.9700 . ?
C39 H39B 0.9700 . ?

loop_
_geom_torsion_atom_site_label_1
_geom_torsion_atom_site_label_2
_geom_torsion_atom_site_label_3
_geom_torsion_atom_site_label_4
_geom_torsion
_geom_torsion_site_symmetry_1
_geom_torsion_site_symmetry_2
_geom_torsion_site_symmetry_3
_geom_torsion_site_symmetry_4
_geom_torsion_publ_flag
C6 Pd1 P1 C27 -162.0(2) . . . . ?
N1 Pd1 P1 C27 -92.8(7) . . . . ?
Cl1 Pd1 P1 C27 26.41(18) . . . . ?
C6 Pd1 P1 C21 80.6(2) . . . . ?
N1 Pd1 P1 C21 149.8(7) . . . . ?
Cl1 Pd1 P1 C21 -90.9(2) . . . . ?
C6 Pd1 P1 C33 -39.6(2) . . . . ?
N1 Pd1 P1 C33 29.6(7) . . . . ?
Cl1 Pd1 P1 C33 148.79(18) . . . . ?
C6 Pd1 N1 C11 -0.9(3) . . . . ?
P1 Pd1 N1 C11 -71.3(8) . . . . ?
Cl1 Pd1 N1 C11 169.2(3) . . . . ?
C6 Pd1 N1 C13 -175.4(4) . . . . ?
P1 Pd1 N1 C13 114.3(6) . . . . ?
Cl1 Pd1 N1 C13 -5.3(4) . . . . ?
C10 Fe1 C1 C5 -72.0(4) . . . . ?
C2 Fe1 C1 C5 118.6(6) . . . . ?
C9 Fe1 C1 C5 -28.7(11) . . . . ?
C4 Fe1 C1 C5 37.4(4) . . . . ?
C8 Fe1 C1 C5 163.3(5) . . . . ?
C3 Fe1 C1 C5 79.9(4) . . . . ?
C7 Fe1 C1 C5 -157.8(3) . . . . ?
C6 Fe1 C1 C5 -114.9(4) . . . . ?
C10 Fe1 C1 C2 169.4(4) . . . . ?
C9 Fe1 C1 C2 -147.3(9) . . . . ?
C5 Fe1 C1 C2 -118.6(6) . . . . ?
C4 Fe1 C1 C2 -81.2(5) . . . . ?
C8 Fe1 C1 C2 44.7(8) . . . . ?
C3 Fe1 C1 C2 -38.6(4) . . . . ?
C7 Fe1 C1 C2 83.6(5) . . . . ?
C6 Fe1 C1 C2 126.5(5) . . . . ?
C5 C1 C2 C3 1.8(7) . . . . ?
Fe1 C1 C2 C3 62.2(5) . . . . ?
C5 C1 C2 Fe1 -60.4(4) . . . . ?
C10 Fe1 C2 C3 -155.4(9) . . . . ?
C9 Fe1 C2 C3 46.3(8) . . . . ?
C1 Fe1 C2 C3 -116.2(6) . . . . ?
C5 Fe1 C2 C3 -79.1(5) . . . . ?
C4 Fe1 C2 C3 -36.2(4) . . . . ?
C8 Fe1 C2 C3 84.1(5) . . . . ?
C7 Fe1 C2 C3 127.6(5) . . . . ?
C6 Fe1 C2 C3 168.9(4) . . . . ?
C10 Fe1 C2 C1 -39.2(13) . . . . ?
C9 Fe1 C2 C1 162.5(5) . . . . ?
C5 Fe1 C2 C1 37.1(4) . . . . ?
C4 Fe1 C2 C1 80.0(4) . . . . ?
C8 Fe1 C2 C1 -159.7(4) . . . . ?
C3 Fe1 C2 C1 116.2(6) . . . . ?
C7 Fe1 C2 C1 -116.2(4) . . . . ?
C6 Fe1 C2 C1 -74.9(5) . . . . ?
C1 C2 C3 C4 -1.9(8) . . . . ?
Fe1 C2 C3 C4 59.4(5) . . . . ?
C1 C2 C3 Fe1 -61.3(5) . . . . ?
C10 Fe1 C3 C4 48.1(7) . . . . ?
C2 Fe1 C3 C4 -120.2(7) . . . . ?
C9 Fe1 C3 C4 83.0(5) . . . . ?
C1 Fe1 C3 C4 -80.4(5) . . . . ?
C5 Fe1 C3 C4 -37.2(4) . . . . ?
C8 Fe1 C3 C4 126.6(4) . . . . ?
C7 Fe1 C3 C4 166.8(4) . . . . ?
C6 Fe1 C3 C4 -157.7(8) . . . . ?
C10 Fe1 C3 C2 168.3(5) . . . . ?
C9 Fe1 C3 C2 -156.8(5) . . . . ?
C1 Fe1 C3 C2 39.9(5) . . . . ?
C5 Fe1 C3 C2 83.1(5) . . . . ?
C4 Fe1 C3 C2 120.2(7) . . . . ?
C8 Fe1 C3 C2 -113.2(5) . . . . ?
C7 Fe1 C3 C2 -72.9(6) . . . . ?
C6 Fe1 C3 C2 -37.5(12) . . . . ?
C2 C3 C4 C5 1.3(8) . . . . ?
Fe1 C3 C4 C5 59.9(4) . . . . ?
C2 C3 C4 Fe1 -58.6(5) . . . . ?
C10 Fe1 C4 C3 -156.2(4) . . . . ?
C2 Fe1 C4 C3 37.0(5) . . . . ?
C9 Fe1 C4 C3 -112.9(5) . . . . ?
C1 Fe1 C4 C3 82.0(5) . . . . ?
C5 Fe1 C4 C3 119.5(6) . . . . ?
C8 Fe1 C4 C3 -72.0(5) . . . . ?
C7 Fe1 C4 C3 -41.4(11) . . . . ?
C6 Fe1 C4 C3 167.6(5) . . . . ?
C10 Fe1 C4 C5 84.3(5) . . . . ?
C2 Fe1 C4 C5 -82.5(5) . . . . ?
C9 Fe1 C4 C5 127.6(4) . . . . ?
C1 Fe1 C4 C5 -37.5(4) . . . . ?
C8 Fe1 C4 C5 168.4(4) . . . . ?
C3 Fe1 C4 C5 -119.5(6) . . . . ?
C7 Fe1 C4 C5 -161.0(8) . . . . ?
C6 Fe1 C4 C5 48.1(7) . . . . ?
C2 C1 C5 C4 -1.0(7) . . . . ?
Fe1 C1 C5 C4 -60.5(4) . . . . ?
C2 C1 C5 Fe1 59.5(4) . . . . ?
C3 C4 C5 C1 -0.2(7) . . . . ?
Fe1 C4 C5 C1 60.1(4) . . . . ?
C3 C4 C5 Fe1 -60.3(5) . . . . ?
C10 Fe1 C5 C1 127.8(4) . . . . ?
C2 Fe1 C5 C1 -38.6(5) . . . . ?
C9 Fe1 C5 C1 170.8(4) . . . . ?
C4 Fe1 C5 C1 -118.7(6) . . . . ?
C8 Fe1 C5 C1 -153.7(8) . . . . ?
C3 Fe1 C5 C1 -82.1(5) . . . . ?
C7 Fe1 C5 C1 49.3(7) . . . . ?
C6 Fe1 C5 C1 83.6(5) . . . . ?
C10 Fe1 C5 C4 -113.5(4) . . . . ?
C2 Fe1 C5 C4 80.1(5) . . . . ?
C9 Fe1 C5 C4 -70.5(5) . . . . ?
C1 Fe1 C5 C4 118.7(6) . . . . ?
C8 Fe1 C5 C4 -34.9(10) . . . . ?
C3 Fe1 C5 C4 36.7(4) . . . . ?
C7 Fe1 C5 C4 168.1(5) . . . . ?
C6 Fe1 C5 C4 -157.7(4) . . . . ?
N1 Pd1 C6 C7 167.1(6) . . . . ?
P1 Pd1 C6 C7 -21.7(6) . . . . ?
Cl1 Pd1 C6 C7 118.9(6) . . . . ?
N1 Pd1 C6 C10 -1.1(3) . . . . ?
P1 Pd1 C6 C10 170.1(3) . . . . ?
Cl1 Pd1 C6 C10 -49.4(7) . . . . ?
N1 Pd1 C6 Fe1 73.5(2) . . . . ?
P1 Pd1 C6 Fe1 -115.3(2) . . . . ?
Cl1 Pd1 C6 Fe1 25.2(7) . . . . ?
C10 Fe1 C6 C7 117.5(3) . . . . ?
C2 Fe1 C6 C7 -74.2(5) . . . . ?
C9 Fe1 C6 C7 80.2(3) . . . . ?
C1 Fe1 C6 C7 -116.4(4) . . . . ?
C5 Fe1 C6 C7 -158.4(3) . . . . ?
C4 Fe1 C6 C7 168.4(5) . . . . ?
C8 Fe1 C6 C7 36.3(3) . . . . ?
C3 Fe1 C6 C7 -44.5(10) . . . . ?
C2 Fe1 C6 C10 168.4(4) . . . . ?
C9 Fe1 C6 C10 -37.3(3) . . . . ?
C1 Fe1 C6 C10 126.1(4) . . . . ?
C5 Fe1 C6 C10 84.1(3) . . . . ?
C4 Fe1 C6 C10 50.9(6) . . . . ?
C8 Fe1 C6 C10 -81.2(3) . . . . ?
C3 Fe1 C6 C10 -161.9(9) . . . . ?
C7 Fe1 C6 C10 -117.5(3) . . . . ?
C10 Fe1 C6 Pd1 -102.1(3) . . . . ?
C2 Fe1 C6 Pd1 66.2(5) . . . . ?
C9 Fe1 C6 Pd1 -139.4(3) . . . . ?
C1 Fe1 C6 Pd1 24.0(4) . . . . ?
C5 Fe1 C6 Pd1 -18.0(4) . . . . ?
C4 Fe1 C6 Pd1 -51.2(6) . . . . ?
C8 Fe1 C6 Pd1 176.7(3) . . . . ?
C3 Fe1 C6 Pd1 95.9(10) . . . . ?
C7 Fe1 C6 Pd1 140.4(4) . . . . ?
C10 C6 C7 C8 -0.5(5) . . . . ?
Pd1 C6 C7 C8 -169.2(4) . . . . ?
Fe1 C6 C7 C8 -58.1(3) . . . . ?
C10 C6 C7 Fe1 57.5(3) . . . . ?
Pd1 C6 C7 Fe1 -111.1(5) . . . . ?
C10 Fe1 C7 C8 82.5(3) . . . . ?
C2 Fe1 C7 C8 -111.5(5) . . . . ?
C9 Fe1 C7 C8 37.7(3) . . . . ?
C1 Fe1 C7 C8 -155.3(4) . . . . ?
C5 Fe1 C7 C8 170.3(5) . . . . ?
C4 Fe1 C7 C8 -39.0(10) . . . . ?
C3 Fe1 C7 C8 -71.0(4) . . . . ?
C6 Fe1 C7 C8 121.8(4) . . . . ?
C10 Fe1 C7 C6 -39.4(2) . . . . ?
C2 Fe1 C7 C6 126.7(4) . . . . ?
C9 Fe1 C7 C6 -84.2(3) . . . . ?
C1 Fe1 C7 C6 82.9(4) . . . . ?
C5 Fe1 C7 C6 48.5(6) . . . . ?
C4 Fe1 C7 C6 -160.8(9) . . . . ?
C8 Fe1 C7 C6 -121.8(4) . . . . ?
C3 Fe1 C7 C6 167.1(4) . . . . ?
C6 C7 C8 C9 0.6(5) . . . . ?
Fe1 C7 C8 C9 -58.3(3) . . . . ?
C6 C7 C8 Fe1 58.9(3) . . . . ?
C10 Fe1 C8 C7 -80.8(3) . . . . ?
C2 Fe1 C8 C7 87.0(5) . . . . ?
C9 Fe1 C8 C7 -119.8(4) . . . . ?
C1 Fe1 C8 C7 55.3(7) . . . . ?
C5 Fe1 C8 C7 -165.3(8) . . . . ?
C4 Fe1 C8 C7 167.9(4) . . . . ?
C3 Fe1 C8 C7 129.0(4) . . . . ?
C6 Fe1 C8 C7 -36.1(3) . . . . ?
C10 Fe1 C8 C9 39.1(3) . . . . ?
C2 Fe1 C8 C9 -153.2(4) . . . . ?
C1 Fe1 C8 C9 175.1(5) . . . . ?
C5 Fe1 C8 C9 -45.4(9) . . . . ?
C4 Fe1 C8 C9 -72.3(4) . . . . ?
C3 Fe1 C8 C9 -111.2(4) . . . . ?
C7 Fe1 C8 C9 119.8(4) . . . . ?
C6 Fe1 C8 C9 83.8(3) . . . . ?
C7 C8 C9 C10 -0.5(5) . . . . ?
Fe1 C8 C9 C10 -59.6(3) . . . . ?
C7 C8 C9 Fe1 59.2(3) . . . . ?
C10 Fe1 C9 C8 -117.6(4) . . . . ?
C2 Fe1 C9 C8 55.0(6) . . . . ?
C1 Fe1 C9 C8 -172.1(8) . . . . ?
C5 Fe1 C9 C8 165.6(3) . . . . ?
C4 Fe1 C9 C8 126.9(4) . . . . ?
C3 Fe1 C9 C8 86.4(4) . . . . ?
C7 Fe1 C9 C8 -37.2(3) . . . . ?
C6 Fe1 C9 C8 -80.3(3) . . . . ?
C2 Fe1 C9 C10 172.7(5) . . . . ?
C1 Fe1 C9 C10 -54.5(9) . . . . ?
C5 Fe1 C9 C10 -76.8(4) . . . . ?
C4 Fe1 C9 C10 -115.4(3) . . . . ?
C8 Fe1 C9 C10 117.6(4) . . . . ?
C3 Fe1 C9 C10 -156.0(4) . . . . ?
C7 Fe1 C9 C10 80.4(3) . . . . ?
C6 Fe1 C9 C10 37.3(3) . . . . ?
C8 C9 C10 C11 168.4(5) . . . . ?
Fe1 C9 C10 C11 108.0(5) . . . . ?
C8 C9 C10 C6 0.1(5) . . . . ?
Fe1 C9 C10 C6 -60.3(3) . . . . ?
C8 C9 C10 Fe1 60.5(3) . . . . ?
C7 C6 C10 C9 0.2(5) . . . . ?
Pd1 C6 C10 C9 173.0(3) . . . . ?
Fe1 C6 C10 C9 59.1(3) . . . . ?
C7 C6 C10 C11 -169.7(4) . . . . ?
Pd1 C6 C10 C11 3.1(5) . . . . ?
Fe1 C6 C10 C11 -110.9(4) . . . . ?
C7 C6 C10 Fe1 -58.8(3) . . . . ?
Pd1 C6 C10 Fe1 113.9(2) . . . . ?
C2 Fe1 C10 C9 -164.3(10) . . . . ?
C1 Fe1 C10 C9 163.8(3) . . . . ?
C5 Fe1 C10 C9 124.2(3) . . . . ?
C4 Fe1 C10 C9 82.4(4) . . . . ?
C8 Fe1 C10 C9 -38.6(3) . . . . ?
C3 Fe1 C10 C9 50.0(6) . . . . ?
C7 Fe1 C10 C9 -82.4(3) . . . . ?
C6 Fe1 C10 C9 -120.6(4) . . . . ?
C2 Fe1 C10 C11 69.4(12) . . . . ?
C9 Fe1 C10 C11 -126.3(5) . . . . ?
C1 Fe1 C10 C11 37.6(5) . . . . ?
C5 Fe1 C10 C11 -2.1(4) . . . . ?
C4 Fe1 C10 C11 -43.9(4) . . . . ?
C8 Fe1 C10 C11 -164.9(4) . . . . ?
C3 Fe1 C10 C11 -76.2(6) . . . . ?
C7 Fe1 C10 C11 151.4(4) . . . . ?
C6 Fe1 C10 C11 113.1(4) . . . . ?
C2 Fe1 C10 C6 -43.7(12) . . . . ?
C9 Fe1 C10 C6 120.6(4) . . . . ?
C1 Fe1 C10 C6 -75.6(4) . . . . ?
C5 Fe1 C10 C6 -115.2(3) . . . . ?
C4 Fe1 C10 C6 -157.0(3) . . . . ?
C8 Fe1 C10 C6 82.0(3) . . . . ?
C3 Fe1 C10 C6 170.6(5) . . . . ?
C7 Fe1 C10 C6 38.2(2) . . . . ?
C13 N1 C11 C10 177.6(4) . . . . ?
Pd1 N1 C11 C10 2.8(5) . . . . ?
C13 N1 C11 C12 -0.3(7) . . . . ?
Pd1 N1 C11 C12 -175.1(4) . . . . ?
C9 C10 C11 N1 -171.5(5) . . . . ?
C6 C10 C11 N1 -4.0(6) . . . . ?
Fe1 C10 C11 N1 -86.5(5) . . . . ?
C9 C10 C11 C12 6.5(8) . . . . ?
C6 C10 C11 C12 174.0(4) . . . . ?
Fe1 C10 C11 C12 91.6(5) . . . . ?
C11 N1 C13 C14 -94.2(6) . . . . ?
Pd1 N1 C13 C14 79.9(5) . . . . ?
C11 N1 C13 C18 85.9(6) . . . . ?
Pd1 N1 C13 C18 -100.0(5) . . . . ?
C18 C13 C14 C15 -1.6(7) . . . . ?
N1 C13 C14 C15 178.5(4) . . . . ?
C13 C14 C15 C16 -0.2(8) . . . . ?
C19 O1 C16 C17 -168.8(5) . . . . ?
C19 O1 C16 C15 11.1(7) . . . . ?
C14 C15 C16 C17 2.3(8) . . . . ?
C14 C15 C16 O1 -177.6(4) . . . . ?
O1 C16 C17 C18 177.2(4) . . . . ?
C15 C16 C17 C18 -2.7(8) . . . . ?
C16 C17 C18 C13 0.9(8) . . . . ?
C14 C13 C18 C17 1.2(7) . . . . ?
N1 C13 C18 C17 -178.9(4) . . . . ?
C16 O1 C19 C20 173.8(5) . . . . ?
C27 P1 C21 C22 156.4(6) . . . . ?
C33 P1 C21 C22 42.4(7) . . . . ?
Pd1 P1 C21 C22 -83.3(6) . . . . ?
C27 P1 C21 C26 -67.0(5) . . . . ?
C33 P1 C21 C26 179.0(4) . . . . ?
Pd1 P1 C21 C26 53.3(5) . . . . ?
C26 C21 C22 C23 49.6(10) . . . . ?
P1 C21 C22 C23 -174.9(5) . . . . ?
C21 C22 C23 C24 -50.7(11) . . . . ?
C22 C23 C24 C25 47.5(12) . . . . ?
C23 C24 C25 C26 -45.0(12) . . . . ?
C24 C25 C26 C21 41.6(11) . . . . ?
C22 C21 C26 C25 -43.3(9) . . . . ?
P1 C21 C26 C25 177.4(5) . . . . ?
C21 P1 C27 C32 -39.4(5) . . . . ?
C33 P1 C27 C32 71.1(5) . . . . ?
Pd1 P1 C27 C32 -163.5(5) . . . . ?
C21 P1 C27 C28 -175.8(4) . . . . ?
C33 P1 C27 C28 -65.3(4) . . . . ?
Pd1 P1 C27 C28 60.2(4) . . . . ?
C32 C27 C28 C29 55.1(7) . . . . ?
P1 C27 C28 C29 -164.4(4) . . . . ?
C27 C28 C29 C30 -54.1(8) . . . . ?
C28 C29 C30 C31 53.4(9) . . . . ?
C29 C30 C31 C32 -53.7(9) . . . . ?
C28 C27 C32 C31 -55.9(7) . . . . ?
P1 C27 C32 C31 166.8(5) . . . . ?
C30 C31 C32 C27 54.6(9) . . . . ?
C27 P1 C33 C38 -46.7(4) . . . . ?
C21 P1 C33 C38 64.1(4) . . . . ?
Pd1 P1 C33 C38 -169.5(3) . . . . ?
C27 P1 C33 C34 82.2(4) . . . . ?
C21 P1 C33 C34 -167.1(4) . . . . ?
Pd1 P1 C33 C34 -40.6(4) . . . . ?
C38 C33 C34 C35 -59.1(5) . . . . ?
P1 C33 C34 C35 168.5(3) . . . . ?
C33 C34 C35 C36 57.3(6) . . . . ?
C34 C35 C36 C37 -54.9(7) . . . . ?
C35 C36 C37 C38 54.4(7) . . . . ?
C34 C33 C38 C37 59.7(6) . . . . ?
P1 C33 C38 C37 -169.2(4) . . . . ?
C36 C37 C38 C33 -57.4(6) . . . . ?
